data_9011225
loop_
_publ_author_name
'Boudjada, A.'
'Guitel, J. C.'

_publ_section_title
;Structure cristalline d'un orthoarseniate acide de fer(III) pentahydrate:
 Fe(H2AsO4)3*5H2O Locality: synthetic Note: anisoB's from ICSD
;
_journal_issue 7
_journal_name_full 'Acta Crystallographica, Section B'
_journal_page_first 1402
_journal_page_last 1405
_journal_paper_doi 10.1107/S0567740881006043
_journal_volume 37
_journal_year 1981
_chemical_compound_source Synthetic
_chemical_formula_sum 'As3 Fe H10 O17'
_chemical_name_mineral Kaatialaite
_space_group_IT_number 14
_symmetry_space_group_name_Hall '-P 2yn'
_symmetry_space_group_name_H-M 'P 1 21/n 1'
_cell_angle_alpha 90
_cell_angle_beta 91.8
_cell_angle_gamma 90
_cell_formula_units_Z 4
_cell_length_a 15.25
_cell_length_b 19.600
_cell_length_c 4.72
_cell_volume 1410.112
_database_code_amcsd 0009745
_exptl_crystal_density_diffrn 2.650
_cod_original_formula_sum 'Fe As3 O17 H10'
_cod_database_code 9011225

loop_
_space_group_symop_operation_xyz
x,y,z
1/2+x,1/2-y,1/2+z
1/2-x,1/2+y,1/2-z
-x,-y,-z

loop_
_atom_site_aniso_label
_atom_site_aniso_U_11
_atom_site_aniso_U_22
_atom_site_aniso_U_33
_atom_site_aniso_U_12
_atom_site_aniso_U_13
_atom_site_aniso_U_23
Fe 0.01589 0.02335 0.01644 0.00061 -0.00011 0.00066
As1 0.01601 0.01985 0.01678 -0.00076 0.00033 -0.00066
As2 0.01730 0.02063 0.01628 0.00212 -0.00142 -0.00103
As3 0.01283 0.02530 0.01671 0.00121 0.00029 0.00005
O11 0.01907 0.02647 0.01657 0.00015 0.00000 -0.00108
O12 0.02825 0.02394 0.01364 -0.00802 0.00765 -0.00468
O13 0.02001 0.05021 0.03123 0.00045 -0.01348 0.00234
O14 0.02919 0.02627 0.03811 -0.00015 0.01639 0.00267
O21 0.01259 0.02413 0.02537 0.00363 -0.00073 0.00314
O22 0.02507 0.04048 0.03123 0.00772 0.00437 -0.01031
O23 0.02072 0.02433 0.01545 -0.00045 -0.00109 0.00309
O24 0.04143 0.03523 0.02864 -0.00121 -0.00692 0.00656
O31 0.01248 0.02043 0.01928 0.00288 0.00168 0.00019
O32 0.02919 0.03892 0.03304 0.00848 0.00546 -0.00562
O33 0.01224 0.03289 0.02075 -0.00469 -0.00590 -0.00365
O34 0.01718 0.04145 0.02469 -0.01271 -0.01129 0.00937
Wat1 0.02766 0.03542 0.03315 -0.00621 -0.00437 0.00422
Wat2 0.03331 0.02997 0.03980 -0.00954 0.00291 -0.00141
Wat3 0.03743 0.03776 0.03529 -0.00303 -0.00146 -0.00234
Wat4 0.02448 0.03912 0.04048 -0.00166 -0.00073 -0.00609
Wat5 0.03496 0.03503 0.03924 0.00515 0.00291 0.00234

loop_
_atom_site_label
_atom_site_fract_x
_atom_site_fract_y
_atom_site_fract_z
_atom_site_U_iso_or_equiv
_atom_site_type_symbol
_atom_site_attached_hydrogens
Fe 0.28020 0.17815 0.63090 0.01900 Fe 0
As1 0.19740 0.08334 0.12400 0.01760 As 0
As2 0.22209 0.28278 0.11290 0.01811 As 0
As3 0.42678 0.16266 0.13940 0.01900 As 0
O11 0.18460 0.13970 0.37800 0.02026 O 0
O12 0.26820 0.09530 -0.12800 0.02153 O 0
O13 0.09320 0.07380 -0.00800 0.03420 O 0
O14 0.22480 0.00730 0.26900 0.03040 O 0
O21 0.19660 0.22600 -0.13300 0.02026 O 0
O22 0.12380 0.31060 0.23500 0.03293 O 0
O23 0.28660 0.26220 0.38600 0.02026 O 0
O24 0.27200 0.35200 -0.02000 0.03546 O 0
O31 0.36540 0.13070 0.38800 0.01773 O 0
O32 0.48570 0.09740 0.01300 0.03420 O 0
O33 0.37970 0.20750 -0.11500 0.02280 O 0
O34 0.50420 0.21250 0.30200 0.02786 O 0
Wat1 0.51700 0.32510 0.04200 0.03293 O 2
Wat2 0.92220 0.48670 0.12700 0.03420 O 2
Wat3 0.91710 0.02420 0.38200 0.03800 O 2
Wat4 0.68060 0.07710 0.08700 0.03546 O 2
Wat5 0.92160 0.14080 0.05500 0.03673 O 2

loop_
_cod_changelog_entry_id
_cod_changelog_entry_author
_cod_changelog_entry_date
_cod_changelog_entry_text
1
;cod-tools version 3.8.0
Id: cif_guess_AMCSD_atom_types 9574 2023-05-10 09:00:05Z saulius
;
2023-05-10T18:53:04+03:00
;Derived atom types and hydrogen counts
from atom names that follow the AMCSD naming convention
(Wat == water, O-H == hydroxyl).
;

loop_
_cod_related_entry_id
_cod_related_entry_database
_cod_related_entry_code
1 AMCSD 0009745
